data_7125827
loop_
_publ_author_name
'Zhao, Quan-Sheng'
'Xu, Guo-Qiang'
'Xu, Ji-Tao'
'Wang, Zhu-Yin'
'Xu, Peng-Fei'

_publ_section_title
;
 A lutidine-promoted photoredox catalytic atom-transfer radical
 cyclization reaction for the synthesis of
 4-bromo-3,3-dialkyl-octahydro-indol-2-ones.
;
_journal_issue 14
_journal_name_full 'Chemical communications (Cambridge, England)'
_journal_page_first 2206
_journal_page_last 2209
_journal_paper_doi 10.1039/c9cc09876c
_journal_volume 56
_journal_year 2020
_chemical_formula_moiety 'C24 H26 Cl N O2'
_chemical_formula_sum 'C24 H26 Cl N O2'
_chemical_formula_weight 395.91
_space_group_crystal_system triclinic
_space_group_IT_number 2
_space_group_name_Hall '-P 1'
_space_group_name_H-M_alt 'P -1'
_atom_sites_solution_hydrogens mixed
_atom_sites_solution_primary direct
_audit_creation_date 2019-06-05
_audit_creation_method
;
Olex2 1.2
(compiled 2018.05.29 svn.r3508 for OlexSys, GUI svn.r5506)
;
_audit_update_record
;
2019-09-03 deposited with the CCDC.	2020-01-16 downloaded from the CCDC.
;
_cell_angle_alpha 90.640(4)
_cell_angle_beta 99.884(4)
_cell_angle_gamma 116.102(5)
_cell_formula_units_Z 2
_cell_length_a 8.7322(5)
_cell_length_b 9.3453(4)
_cell_length_c 13.9189(7)
_cell_measurement_reflns_used 3588
_cell_measurement_temperature 291.96(10)
_cell_measurement_theta_max 69.9660
_cell_measurement_theta_min 8.2340
_cell_volume 1000.03(10)
_computing_cell_refinement 'CrysAlisPro 1.171.38.43f (Rigaku OD, 2015)'
_computing_data_collection 'CrysAlisPro 1.171.38.43f (Rigaku OD, 2015)'
_computing_data_reduction 'CrysAlisPro 1.171.38.43f (Rigaku OD, 2015)'
_computing_molecular_graphics 'Olex2 (Dolomanov et al., 2009)'
_computing_publication_material 'Olex2 (Dolomanov et al., 2009)'
_computing_structure_refinement 'ShelXL (Sheldrick, 2015)'
_computing_structure_solution 'ShelXS (Sheldrick, 2008)'
_diffrn_ambient_environment air
_diffrn_ambient_temperature 291.96(10)
_diffrn_detector 'CCD plate'
_diffrn_detector_area_resol_mean 16.0733
_diffrn_detector_type Eos
_diffrn_measured_fraction_theta_full 0.998
_diffrn_measured_fraction_theta_max 0.998
_diffrn_measurement_details
;
List of Runs (angles in degrees, time in seconds):

  # Type    Start    End  Width  t~exp~   \w     \q     \k     \f   Frames
#--------------------------------------------------------------------------
  1  \w    -13.00 124.00   1.00    1.00    --   54.00   0.00   0.00  137
  2  \w     96.00 178.00   1.00    1.00    --  108.00  25.00 -60.00   82
  3  \w    133.00 175.00   1.00    1.00    --  108.00  50.00   0.00   42
  4  \w     94.00 124.00   1.00    1.00    --  108.00 -50.00  90.00   30
  5  \w     78.00 137.00   1.00    1.00    --  108.00 -91.00  90.00   59
  6  \w     75.00 111.00   1.00    1.00    --  108.00-111.00  60.00   36
  7  \w     76.00 104.00   1.00    1.00    --  108.00-111.00 -30.00   28
  8  \w     52.00  88.00   1.00    1.00    --   54.00-125.00-120.00   36
  9  \w     39.00  65.00   1.00    1.00    --  108.00-111.00 -30.00   26
 10  \w     36.00  81.00   1.00    1.00    --  108.00-111.00  30.00   45
 11  \w     42.00 127.00   1.00    1.00    --  108.00 -63.00   0.00   85
 12  \w     63.00 126.00   1.00    1.00    --  108.00 -25.00-120.00   63
 13  \w     80.00 114.00   1.00    1.00    --  108.00-111.00-150.00   34
 14  \w     40.00 126.00   1.00    1.00    --  108.00 -63.00-150.00   86
 15  \w     40.00  74.00   1.00    1.00    --  108.00 -25.00-180.00   34
 16  \w     28.00 124.00   1.00    1.00    --   54.00  77.00-180.00   96
 17  \w     59.00  97.00   1.00    1.00    --  108.00 178.00 -90.00   38
 18  \w     29.00  64.00   1.00    1.00    --    0.00  77.00  60.00   35
 19  \w    -30.00  17.00   1.00    1.00    --    0.00  77.00  60.00   47
 20  \w     39.00  90.00   1.00    1.00    --  108.00 -50.00  90.00   51
 21  \w     36.00 135.00   1.00    1.00    --  108.00 -25.00 -30.00   99
 22  \w     24.00  55.00   1.00    1.00    --   54.00-125.00  90.00   31
 23  \w     23.00 108.00   1.00    1.00    --   54.00-125.00 150.00   85
 24  \w     23.00  61.00   1.00    1.00    --   54.00-125.00  30.00   38
 25  \w     -7.00  51.00   1.00    1.00    --   54.00 -57.00-120.00   58
 26  \w    -72.00 -26.00   1.00    1.00    --    0.00 -38.00 -60.00   46
;
_diffrn_measurement_device 'four-circle diffractometer'
_diffrn_measurement_device_type 'SuperNova, Dual, Cu at zero, Eos'
_diffrn_measurement_method '\w scans'
_diffrn_orient_matrix_type 'CrysAlisPro convention (1999,Acta A55,543-557)'
_diffrn_orient_matrix_UB_11 -0.1643976000
_diffrn_orient_matrix_UB_12 -0.0406700000
_diffrn_orient_matrix_UB_13 0.0425703000
_diffrn_orient_matrix_UB_21 -0.1135950000
_diffrn_orient_matrix_UB_22 -0.1059778000
_diffrn_orient_matrix_UB_23 -0.0951272000
_diffrn_orient_matrix_UB_31 0.0147579000
_diffrn_orient_matrix_UB_32 -0.1453930000
_diffrn_orient_matrix_UB_33 0.0433964000
_diffrn_radiation_monochromator mirror
_diffrn_radiation_probe x-ray
_diffrn_radiation_type CuK\a
_diffrn_radiation_wavelength 1.54184
_diffrn_reflns_av_R_equivalents 0.0160
_diffrn_reflns_av_unetI/netI 0.0216
_diffrn_reflns_Laue_measured_fraction_full 0.998
_diffrn_reflns_Laue_measured_fraction_max 0.998
_diffrn_reflns_limit_h_max 10
_diffrn_reflns_limit_h_min -9
_diffrn_reflns_limit_k_max 8
_diffrn_reflns_limit_k_min -11
_diffrn_reflns_limit_l_max 16
_diffrn_reflns_limit_l_min -16
_diffrn_reflns_number 6168
_diffrn_reflns_point_group_measured_fraction_full 0.998
_diffrn_reflns_point_group_measured_fraction_max 0.998
_diffrn_reflns_theta_full 66.595
_diffrn_reflns_theta_max 66.595
_diffrn_reflns_theta_min 5.296
_diffrn_source 'micro-focus sealed X-ray tube'
_diffrn_source_type 'SuperNova (Cu) X-ray Source'
_exptl_absorpt_coefficient_mu 1.839
_exptl_absorpt_correction_T_max 1.00000
_exptl_absorpt_correction_T_min 0.24759
_exptl_absorpt_correction_type multi-scan
_exptl_absorpt_process_details
;
CrysAlisPro 1.171.38.43f (Rigaku Oxford Diffraction, 2015)
Empirical absorption correction using spherical harmonics,
 implemented in SCALE3 ABSPACK scaling algorithm.
;
_exptl_crystal_colour 'clear light colourless'
_exptl_crystal_colour_lustre clear
_exptl_crystal_colour_modifier light
_exptl_crystal_colour_primary colourless
_exptl_crystal_density_diffrn 1.315
_exptl_crystal_description block
_exptl_crystal_F_000 420
_exptl_crystal_size_max 0.19
_exptl_crystal_size_mid 0.16
_exptl_crystal_size_min 0.12
_refine_diff_density_max 0.253
_refine_diff_density_min -0.541
_refine_diff_density_rms 0.096
_refine_ls_extinction_method none
_refine_ls_goodness_of_fit_ref 1.078
_refine_ls_hydrogen_treatment mixed
_refine_ls_matrix_type full
_refine_ls_number_parameters 261
_refine_ls_number_reflns 3532
_refine_ls_number_restraints 0
_refine_ls_restrained_S_all 1.078
_refine_ls_R_factor_all 0.0500
_refine_ls_R_factor_gt 0.0473
_refine_ls_shift/su_max 0.000
_refine_ls_shift/su_mean 0.000
_refine_ls_structure_factor_coef Fsqd
_refine_ls_weighting_details 'w=1/[\s^2^(Fo^2^)+(0.0719P)^2^+0.2774P] where P=(Fo^2^+2Fc^2^)/3'
_refine_ls_weighting_scheme calc
_refine_ls_wR_factor_gt 0.1218
_refine_ls_wR_factor_ref 0.1248
_reflns_Friedel_coverage 0.000
_reflns_number_gt 3266
_reflns_number_total 3532
_reflns_threshold_expression 'I > 2\s(I)'
_cod_data_source_file c9cc09876c3.cif
_cod_data_source_block zhaoqsh_0603
_cod_depositor_comments 'Adding full bibliography for 7125826--7125827.cif.'
_cod_original_cell_volume 1000.04(9)
_cod_database_code 7125827
_shelx_shelxl_version_number 2018/3
_shelx_space_group_comment
;
The symmetry employed for this shelxl refinement is uniquely defined
by the following loop, which should always be used as a source of
symmetry information in preference to the above space-group names.
They are only intended as comments.
;
_reflns_odcompleteness_completeness 99.83
_reflns_odcompleteness_iscentric 1
_reflns_odcompleteness_theta 66.97
_olex2_refinement_description
;
1. Fixed Uiso
 At 1.2 times of:
  All C(H) groups, All C(H,H) groups
 At 1.5 times of:
  All C(H,H,H) groups
2.a Ternary CH refined with riding coordinates:
 C4(H4), C7(H7), C12(H12)
2.b Secondary CH2 refined with riding coordinates:
 C13(H13A,H13B), C17(H17A,H17B), C19(H19A,H19B), C21(H21A,H21B)
2.c Aromatic/amide H refined with riding coordinates:
 C5(H5), C8(H8), C9(H9), C11(H11), C14(H14), C23(H23), C24(H24), C25(H25),
 C26(H26), C27(H27)
2.d Idealised Me refined as rotating group:
 C22(H22A,H22B,H22C)
;
_olex2_date_sample_data_collection 2019-06-03
_olex2_submission_special_instructions 'No special instructions were received'
_oxdiff_exptl_absorpt_empirical_details
;
Empirical correction (ABSPACK) includes:
- Absorption correction using spherical harmonics
- Frame scaling
;
_oxdiff_exptl_absorpt_empirical_full_max 3.642
_oxdiff_exptl_absorpt_empirical_full_min 0.640

loop_
_space_group_symop_operation_xyz
'x, y, z'
'-x, -y, -z'

loop_
_atom_site_label
_atom_site_type_symbol
_atom_site_fract_x
_atom_site_fract_y
_atom_site_fract_z
_atom_site_U_iso_or_equiv
_atom_site_adp_type
_atom_site_occupancy
_atom_site_site_symmetry_order
_atom_site_calc_flag
_atom_site_refinement_flags_posn
Cl1 Cl 0.03175(7) 0.53765(7) 0.24005(4) 0.05750(19) Uani 1 1 d .
N1 N 0.29182(17) 0.27904(15) 0.08873(9) 0.0279(3) Uani 1 1 d .
C2 C 0.23773(19) 0.17540(17) 0.00103(11) 0.0267(3) Uani 1 1 d .
O3 O 0.5078(2) 0.2246(2) 0.17497(10) 0.0578(4) Uani 1 1 d .
C4 C 0.26986(19) 0.43885(17) 0.21138(11) 0.0268(3) Uani 1 1 d .
H4 H 0.182927 0.352766 0.240315 0.032 Uiso 1 1 calc R
C5 C 0.3220(2) 0.08528(19) -0.01921(12) 0.0350(4) Uani 1 1 d .
H5 H 0.416573 0.090235 0.025848 0.042 Uiso 1 1 calc R
C6 C 0.4205(2) 0.2976(2) 0.16688(12) 0.0340(4) Uani 1 1 d .
C7 C 0.21830(19) 0.39177(17) 0.10030(11) 0.0257(3) Uani 1 1 d .
H7 H 0.091256 0.334174 0.081656 0.031 Uiso 1 1 calc R
C8 C 0.0946(2) 0.1627(2) -0.06763(12) 0.0369(4) Uani 1 1 d .
H8 H 0.035577 0.220599 -0.054907 0.044 Uiso 1 1 calc R
C9 C 0.0397(2) 0.0653(2) -0.15416(13) 0.0423(4) Uani 1 1 d .
H9 H -0.055897 0.058314 -0.199133 0.051 Uiso 1 1 calc R
O10 O 0.4954(3) 0.27182(19) 0.53013(11) 0.0702(5) Uani 1 1 d .
C11 C 0.1249(2) -0.0218(2) -0.17474(13) 0.0406(4) Uani 1 1 d .
H11 H 0.088732 -0.086251 -0.233535 0.049 Uiso 1 1 calc R
C12 C 0.2614(2) 0.5921(2) 0.24215(12) 0.0362(4) Uani 1 1 d .
H12 H 0.327750 0.632239 0.309097 0.043 Uiso 1 1 calc R
C13 C 0.4664(2) 0.3782(2) 0.34837(12) 0.0383(4) Uani 1 1 d .
H13A H 0.580694 0.381637 0.364352 0.046 Uiso 1 1 calc R
H13B H 0.465672 0.457936 0.393203 0.046 Uiso 1 1 calc R
C14 C 0.2647(2) -0.0117(2) -0.10658(14) 0.0406(4) Uani 1 1 d .
H14 H 0.321844 -0.071255 -0.119532 0.049 Uiso 1 1 calc R
C15 C 0.2852(2) 0.5314(2) 0.03711(12) 0.0335(4) Uani 1 1 d .
H15A H 0.235(3) 0.497(2) -0.0309(16) 0.040 Uiso 1 1 d R
C16 C 0.2638(3) 0.0120(2) 0.49807(13) 0.0464(5) Uani 1 1 d .
C17 C 0.3243(3) 0.7254(2) 0.17574(14) 0.0442(4) Uani 1 1 d .
H17A H 0.450013 0.771691 0.184802 0.053 Uiso 1 1 calc R
H17B H 0.294282 0.808828 0.194053 0.053 Uiso 1 1 calc R
C18 C 0.3750(3) 0.1745(2) 0.47102(12) 0.0456(5) Uani 1 1 d .
C19 C 0.2449(3) 0.6653(2) 0.06853(14) 0.0405(4) Uani 1 1 d .
H19A H 0.290486 0.753032 0.028471 0.049 Uiso 1 1 calc R
H19B H 0.119851 0.626451 0.058288 0.049 Uiso 1 1 calc R
C20 C 0.4421(2) 0.42737(19) 0.24377(11) 0.0312(4) Uani 1 1 d .
C21 C 0.3340(3) 0.2149(2) 0.36749(13) 0.0459(5) Uani 1 1 d .
H21A H 0.329969 0.134064 0.321436 0.055 Uiso 1 1 calc R
H21B H 0.219872 0.212079 0.356133 0.055 Uiso 1 1 calc R
C22 C 0.6094(2) 0.5790(2) 0.23723(15) 0.0454(4) Uani 1 1 d .
H22A H 0.597734 0.615209 0.173349 0.068 Uiso 1 1 calc GR
H22B H 0.706628 0.554686 0.248271 0.068 Uiso 1 1 calc GR
H22C H 0.628020 0.661462 0.286008 0.068 Uiso 1 1 calc GR
C23 C 0.2204(4) -0.1834(3) 0.61549(16) 0.0631(6) Uani 1 1 d .
H23 H 0.258453 -0.213415 0.674846 0.076 Uiso 1 1 calc R
C24 C 0.3193(3) -0.0349(3) 0.58706(14) 0.0538(5) Uani 1 1 d .
H24 H 0.423809 0.034671 0.627456 0.065 Uiso 1 1 calc R
C25 C 0.0656(4) -0.2871(3) 0.55627(18) 0.0723(7) Uani 1 1 d .
H25 H -0.000337 -0.387429 0.575429 0.087 Uiso 1 1 calc R
C26 C 0.1078(4) -0.0942(3) 0.43978(16) 0.0699(7) Uani 1 1 d .
H26 H 0.068973 -0.065458 0.380125 0.084 Uiso 1 1 calc R
C27 C 0.0084(5) -0.2427(3) 0.4690(2) 0.0850(9) Uani 1 1 d .
H27 H -0.097042 -0.312319 0.429399 0.102 Uiso 1 1 calc R
H15B H 0.411(3) 0.573(2) 0.0433(14) 0.034(5) Uiso 1 1 d .

loop_
_atom_site_aniso_label
_atom_site_aniso_U_11
_atom_site_aniso_U_22
_atom_site_aniso_U_33
_atom_site_aniso_U_23
_atom_site_aniso_U_13
_atom_site_aniso_U_12
Cl1 0.0605(3) 0.0879(4) 0.0554(3) 0.0206(3) 0.0259(2) 0.0558(3)
N1 0.0301(6) 0.0318(6) 0.0252(6) -0.0007(5) -0.0015(5) 0.0194(5)
C2 0.0292(7) 0.0261(7) 0.0246(7) 0.0032(6) 0.0037(6) 0.0126(6)
O3 0.0703(10) 0.0869(11) 0.0401(7) -0.0136(7) -0.0143(7) 0.0662(9)
C4 0.0271(7) 0.0301(7) 0.0245(7) 0.0027(6) 0.0018(6) 0.0153(6)
C5 0.0374(9) 0.0364(8) 0.0347(9) 0.0008(7) 0.0017(7) 0.0217(7)
C6 0.0367(8) 0.0443(9) 0.0273(8) -0.0011(7) -0.0018(7) 0.0269(7)
C7 0.0260(7) 0.0284(7) 0.0252(7) 0.0016(6) 0.0008(6) 0.0160(6)
C8 0.0383(9) 0.0437(9) 0.0326(9) -0.0040(7) -0.0012(7) 0.0251(7)
C9 0.0404(9) 0.0490(10) 0.0325(9) -0.0058(7) -0.0047(7) 0.0202(8)
O10 0.1003(13) 0.0590(9) 0.0324(7) -0.0065(6) -0.0232(8) 0.0319(9)
C11 0.0462(10) 0.0367(8) 0.0331(9) -0.0071(7) 0.0053(7) 0.0144(7)
C12 0.0412(9) 0.0422(9) 0.0302(8) -0.0040(7) -0.0010(7) 0.0262(7)
C13 0.0445(9) 0.0434(9) 0.0273(8) -0.0049(7) -0.0089(7) 0.0259(8)
C14 0.0489(10) 0.0369(9) 0.0423(10) -0.0021(7) 0.0096(8) 0.0249(8)
C15 0.0370(9) 0.0375(8) 0.0300(9) 0.0087(7) 0.0065(7) 0.0202(7)
C16 0.0735(13) 0.0538(11) 0.0244(8) 0.0025(7) 0.0034(8) 0.0420(10)
C17 0.0508(11) 0.0307(8) 0.0512(11) -0.0008(7) 0.0018(8) 0.0212(8)
C18 0.0700(13) 0.0512(10) 0.0241(8) -0.0024(7) -0.0045(8) 0.0397(10)
C19 0.0498(10) 0.0353(8) 0.0430(10) 0.0130(7) 0.0090(8) 0.0249(8)
C20 0.0304(8) 0.0383(8) 0.0269(8) -0.0019(6) -0.0029(6) 0.0204(7)
C21 0.0575(11) 0.0491(10) 0.0266(9) 0.0026(7) -0.0083(8) 0.0257(9)
C22 0.0282(8) 0.0538(11) 0.0476(11) 0.0000(8) -0.0012(7) 0.0157(8)
C23 0.106(2) 0.0771(15) 0.0390(11) 0.0210(11) 0.0221(12) 0.0676(15)
C24 0.0815(15) 0.0685(13) 0.0315(10) 0.0077(9) 0.0048(9) 0.0536(12)
C25 0.118(2) 0.0619(14) 0.0485(13) 0.0177(11) 0.0289(14) 0.0458(15)
C26 0.0942(19) 0.0660(14) 0.0316(10) 0.0112(9) -0.0037(11) 0.0254(13)
C27 0.108(2) 0.0678(16) 0.0492(14) 0.0098(11) 0.0028(14) 0.0171(15)

loop_
_atom_type_symbol
_atom_type_description
_atom_type_scat_dispersion_real
_atom_type_scat_dispersion_imag
_atom_type_scat_source
C C 0.0181 0.0091 'International Tables Vol C Tables 4.2.6.8 and 6.1.1.4'
H H 0.0000 0.0000 'International Tables Vol C Tables 4.2.6.8 and 6.1.1.4'
Cl Cl 0.3639 0.7018 'International Tables Vol C Tables 4.2.6.8 and 6.1.1.4'
N N 0.0311 0.0180 'International Tables Vol C Tables 4.2.6.8 and 6.1.1.4'
O O 0.0492 0.0322 'International Tables Vol C Tables 4.2.6.8 and 6.1.1.4'

loop_
_geom_angle_atom_site_label_1
_geom_angle_atom_site_label_2
_geom_angle_atom_site_label_3
_geom_angle
C2 N1 C7 120.78(12)
C6 N1 C2 126.97(13)
C6 N1 C7 112.07(12)
C5 C2 N1 122.57(14)
C5 C2 C8 118.39(14)
C8 C2 N1 119.04(14)
C7 C4 H4 106.0
C7 C4 C20 105.21(12)
C12 C4 H4 106.0
C12 C4 C7 113.88(12)
C12 C4 C20 118.76(13)
C20 C4 H4 106.0
C2 C5 H5 120.1
C14 C5 C2 119.83(15)
C14 C5 H5 120.1
N1 C6 C20 109.83(13)
O3 C6 N1 126.03(15)
O3 C6 C20 124.14(14)
N1 C7 C4 102.19(11)
N1 C7 H7 109.0
N1 C7 C15 112.10(13)
C4 C7 H7 109.0
C15 C7 C4 115.14(12)
C15 C7 H7 109.0
C2 C8 H8 119.6
C9 C8 C2 120.78(16)
C9 C8 H8 119.6
C8 C9 H9 119.6
C11 C9 C8 120.75(16)
C11 C9 H9 119.6
C9 C11 H11 120.6
C14 C11 C9 118.75(16)
C14 C11 H11 120.6
Cl1 C12 H12 109.2
C4 C12 Cl1 106.68(11)
C4 C12 H12 109.2
C17 C12 Cl1 106.89(12)
C17 C12 C4 115.49(14)
C17 C12 H12 109.2
H13A C13 H13B 107.3
C20 C13 H13A 108.1
C20 C13 H13B 108.1
C21 C13 H13A 108.1
C21 C13 H13B 108.1
C21 C13 C20 116.93(13)
C5 C14 H14 119.3
C11 C14 C5 121.49(16)
C11 C14 H14 119.3
C7 C15 H15A 111.3(12)
C7 C15 H15B 109.6(11)
H15A C15 H15B 106.8(16)
C19 C15 C7 110.92(14)
C19 C15 H15A 108.9(12)
C19 C15 H15B 109.2(11)
C24 C16 C18 118.49(19)
C26 C16 C18 123.27(17)
C26 C16 C24 118.2(2)
C12 C17 H17A 109.2
C12 C17 H17B 109.2
C12 C17 C19 111.91(14)
H17A C17 H17B 107.9
C19 C17 H17A 109.2
C19 C17 H17B 109.2
O10 C18 C16 120.78(17)
O10 C18 C21 120.48(19)
C16 C18 C21 118.74(16)
C15 C19 H19A 109.4
C15 C19 H19B 109.4
C17 C19 C15 111.09(14)
C17 C19 H19A 109.4
C17 C19 H19B 109.4
H19A C19 H19B 108.0
C6 C20 C4 101.03(12)
C6 C20 C13 111.47(13)
C6 C20 C22 107.69(14)
C13 C20 C4 113.58(13)
C13 C20 C22 107.04(14)
C22 C20 C4 115.86(14)
C13 C21 C18 112.74(15)
C13 C21 H21A 109.0
C13 C21 H21B 109.0
C18 C21 H21A 109.0
C18 C21 H21B 109.0
H21A C21 H21B 107.8
C20 C22 H22A 109.5
C20 C22 H22B 109.5
C20 C22 H22C 109.5
H22A C22 H22B 109.5
H22A C22 H22C 109.5
H22B C22 H22C 109.5
C24 C23 H23 119.9
C25 C23 H23 119.9
C25 C23 C24 120.2(2)
C16 C24 H24 119.7
C23 C24 C16 120.6(2)
C23 C24 H24 119.7
C23 C25 H25 120.0
C27 C25 C23 120.1(2)
C27 C25 H25 120.0
C16 C26 H26 119.5
C16 C26 C27 121.0(2)
C27 C26 H26 119.5
C25 C27 C26 120.0(3)
C25 C27 H27 120.0
C26 C27 H27 120.0

loop_
_geom_bond_atom_site_label_1
_geom_bond_atom_site_label_2
_geom_bond_distance
Cl1 C12 1.8334(18)
N1 C2 1.4228(19)
N1 C6 1.371(2)
N1 C7 1.4747(19)
C2 C5 1.394(2)
C2 C8 1.395(2)
O3 C6 1.220(2)
C4 H4 0.9800
C4 C7 1.536(2)
C4 C12 1.527(2)
C4 C20 1.545(2)
C5 H5 0.9300
C5 C14 1.385(2)
C6 C20 1.534(2)
C7 H7 0.9800
C7 C15 1.533(2)
C8 H8 0.9300
C8 C9 1.379(2)
C9 H9 0.9300
C9 C11 1.378(3)
O10 C18 1.206(2)
C11 H11 0.9300
C11 C14 1.377(3)
C12 H12 0.9800
C12 C17 1.518(3)
C13 H13A 0.9700
C13 H13B 0.9700
C13 C20 1.540(2)
C13 C21 1.516(3)
C14 H14 0.9300
C15 H15A 0.96(2)
C15 C19 1.520(2)
C15 H15B 0.98(2)
C16 C18 1.494(3)
C16 C24 1.398(3)
C16 C26 1.383(3)
C17 H17A 0.9700
C17 H17B 0.9700
C17 C19 1.519(3)
C18 C21 1.517(2)
C19 H19A 0.9700
C19 H19B 0.9700
C20 C22 1.542(2)
C21 H21A 0.9700
C21 H21B 0.9700
C22 H22A 0.9600
C22 H22B 0.9600
C22 H22C 0.9600
C23 H23 0.9300
C23 C24 1.380(4)
C23 C25 1.376(4)
C24 H24 0.9300
C25 H25 0.9300
C25 C27 1.373(4)
C26 H26 0.9300
C26 C27 1.385(4)
C27 H27 0.9300

loop_
_geom_torsion_atom_site_label_1
_geom_torsion_atom_site_label_2
_geom_torsion_atom_site_label_3
_geom_torsion_atom_site_label_4
_geom_torsion
Cl1 C12 C17 C19 -69.99(17)
N1 C2 C5 C14 -179.04(15)
N1 C2 C8 C9 179.06(16)
N1 C6 C20 C4 17.05(17)
N1 C6 C20 C13 138.02(15)
N1 C6 C20 C22 -104.86(16)
N1 C7 C15 C19 -165.87(13)
C2 N1 C6 O3 -1.8(3)
C2 N1 C6 C20 177.26(14)
C2 N1 C7 C4 164.06(13)
C2 N1 C7 C15 -72.11(17)
C2 C5 C14 C11 -0.1(3)
C2 C8 C9 C11 0.0(3)
O3 C6 C20 C4 -163.84(18)
O3 C6 C20 C13 -42.9(2)
O3 C6 C20 C22 74.3(2)
C4 C7 C15 C19 -49.63(18)
C4 C12 C17 C19 48.5(2)
C5 C2 C8 C9 -1.0(3)
C6 N1 C2 C5 -5.0(2)
C6 N1 C2 C8 174.89(16)
C6 N1 C7 C4 -20.36(16)
C6 N1 C7 C15 103.47(16)
C7 N1 C2 C5 169.86(14)
C7 N1 C2 C8 -10.2(2)
C7 N1 C6 O3 -177.07(18)
C7 N1 C6 C20 2.01(19)
C7 C4 C12 Cl1 79.09(14)
C7 C4 C12 C17 -39.5(2)
C7 C4 C20 C6 -28.76(15)
C7 C4 C20 C13 -148.23(13)
C7 C4 C20 C22 87.25(16)
C7 C15 C19 C17 57.92(19)
C8 C2 C5 C14 1.1(2)
C8 C9 C11 C14 0.9(3)
C9 C11 C14 C5 -0.9(3)
O10 C18 C21 C13 4.7(3)
C12 C4 C7 N1 161.98(13)
C12 C4 C7 C15 40.21(18)
C12 C4 C20 C6 -157.65(14)
C12 C4 C20 C13 82.88(18)
C12 C4 C20 C22 -41.6(2)
C12 C17 C19 C15 -57.6(2)
C16 C18 C21 C13 -175.10(17)
C16 C26 C27 C25 -0.9(5)
C18 C16 C24 C23 179.54(19)
C18 C16 C26 C27 -179.1(3)
C20 C4 C7 N1 30.24(14)
C20 C4 C7 C15 -91.53(15)
C20 C4 C12 Cl1 -156.14(12)
C20 C4 C12 C17 85.26(18)
C20 C13 C21 C18 176.97(15)
C21 C13 C20 C4 62.1(2)
C21 C13 C20 C6 -51.3(2)
C21 C13 C20 C22 -168.79(16)
C23 C25 C27 C26 0.9(5)
C24 C16 C18 O10 -10.9(3)
C24 C16 C18 C21 168.88(18)
C24 C16 C26 C27 0.4(4)
C24 C23 C25 C27 -0.5(4)
C25 C23 C24 C16 0.0(3)
C26 C16 C18 O10 168.5(2)
C26 C16 C18 C21 -11.7(3)
C26 C16 C24 C23 0.1(3)
